data_7154105
loop_
_publ_author_name
'Coelho, Jaime A. S.'
'Trindade, Alexandre F.'
'Andr\'e, V\^ania'
'Teresa Duarte, M.'
'Veiros, Luis F.'
'Afonso, Carlos A. M.'

_publ_section_title
;
 Trienamines derived from 5-substituted furfurals: remote
 \e-functionalization of 2,4-dienals.
;
_journal_issue 46
_journal_name_full 'Organic &amp; biomolecular chemistry'
_journal_page_first 9324
_journal_paper_doi 10.1039/c4ob01759e
_journal_volume 12
_journal_year 2014
_chemical_formula_sum 'C30 H23 N5 O16'
_chemical_formula_weight 709.53
_chemical_name_systematic
;
 ?
;
_space_group_IT_number 4
_symmetry_cell_setting monoclinic
_symmetry_space_group_name_Hall 'P 2yb'
_symmetry_space_group_name_H-M 'P 1 21 1'
_atom_sites_solution_hydrogens geom
_atom_sites_solution_primary direct
_atom_sites_solution_secondary difmap
_audit_creation_method SHELXL-97
_cell_angle_alpha 90.00
_cell_angle_beta 105.0010(10)
_cell_angle_gamma 90.00
_cell_formula_units_Z 2
_cell_length_a 6.462(3)
_cell_length_b 21.405(2)
_cell_length_c 11.722(4)
_cell_measurement_reflns_used 6354
_cell_measurement_temperature 150(2)
_cell_measurement_theta_max 26.45
_cell_measurement_theta_min 3.26
_cell_volume 1566.1(9)
_computing_cell_refinement 'BRUKER SMART (Bruker, 2005)'
_computing_data_collection 'BRUKER APEX2 (Bruker, 2005)'
_computing_data_reduction 'BRUKER SAINT (Bruker, 2005)'
_computing_molecular_graphics 'ORTEP 3.2 (Farrugia, 1997) and Mercury 2.2'
_computing_structure_refinement 'SHELXL-97 (Sheldrick, 2008)'
_computing_structure_solution 'SIR 97 (Altomare et al, 1999)'
_diffrn_ambient_temperature 150(2)
_diffrn_measured_fraction_theta_full 0.991
_diffrn_measured_fraction_theta_max 0.991
_diffrn_measurement_device_type 'Bruker APEX-II CCD area detector'
_diffrn_measurement_method 'phi and omega scans'
_diffrn_radiation_monochromator graphite
_diffrn_radiation_source 'fine-focus sealed tube'
_diffrn_radiation_type MoK\a
_diffrn_radiation_wavelength 0.71069
_diffrn_reflns_av_R_equivalents 0.0725
_diffrn_reflns_av_sigmaI/netI 0.0846
_diffrn_reflns_limit_h_max 8
_diffrn_reflns_limit_h_min -8
_diffrn_reflns_limit_k_max 26
_diffrn_reflns_limit_k_min -26
_diffrn_reflns_limit_l_max 14
_diffrn_reflns_limit_l_min -14
_diffrn_reflns_number 22063
_diffrn_reflns_theta_full 26.45
_diffrn_reflns_theta_max 26.45
_diffrn_reflns_theta_min 3.26
_exptl_absorpt_coefficient_mu 0.125
_exptl_absorpt_correction_type none
_exptl_crystal_colour colourless
_exptl_crystal_density_diffrn 1.505
_exptl_crystal_density_meas ?
_exptl_crystal_density_method 'not measured'
_exptl_crystal_description block
_exptl_crystal_F_000 732
_exptl_crystal_size_max 0.2
_exptl_crystal_size_mid 0.10
_exptl_crystal_size_min 0.04
_refine_diff_density_max 0.287
_refine_diff_density_min -0.288
_refine_diff_density_rms 0.064
_refine_ls_extinction_coef 0.0101(17)
_refine_ls_extinction_expression Fc^*^=kFc[1+0.001xFc^2^\l^3^/sin(2\q)]^-1/4^
_refine_ls_extinction_method SHELXL
_refine_ls_goodness_of_fit_ref 0.967
_refine_ls_hydrogen_treatment constr
_refine_ls_matrix_type full
_refine_ls_number_parameters 461
_refine_ls_number_reflns 6354
_refine_ls_number_restraints 1
_refine_ls_restrained_S_all 0.967
_refine_ls_R_factor_all 0.0988
_refine_ls_R_factor_gt 0.0544
_refine_ls_shift/su_max 0.001
_refine_ls_shift/su_mean 0.000
_refine_ls_structure_factor_coef Fsqd
_refine_ls_weighting_details 'calc w=1/[\s^2^(Fo^2^)+(0.0662P)^2^+0.0000P] where P=(Fo^2^+2Fc^2^)/3'
_refine_ls_weighting_scheme calc
_refine_ls_wR_factor_gt 0.1136
_refine_ls_wR_factor_ref 0.1284
_reflns_number_gt 4238
_reflns_number_total 6354
_reflns_threshold_expression >2\s(I)
_cod_data_source_file c4ob01759e2.cif
_cod_data_source_block jasc250
_cod_depositor_comments
;
The following automatic conversions were performed:

'_symmetry_cell_setting' value 'Monoclinic' changed to 'monoclinic'
according to
/usr/data/users/saulius/crontab/automatic-downloads/rss-feeds/RSC/lib/dictionaries/cif_core.dic
dictionary named 'cif_core.dic' version 2.4.2 from 2011-04-26.

Automatic conversion script
Id: cif_fix_values 2827 2014-09-09 07:05:25Z andrius 

 Adding full bibliography for 7154105.cif.

The following automatic conversions were performed:

'_exptl_crystal_density_meas' value 'not measured' was changed to '?'
- the value is perceived as not measured.

Automatic conversion script
Id: cif_fix_values 3008 2015-01-20 13:52:24Z robertas 
;
_cod_original_sg_symbol_H-M P21
_cod_database_code 7154105

loop_
_symmetry_equiv_pos_as_xyz
'x, y, z'
'-x, y+1/2, -z'

loop_
_atom_site_label
_atom_site_type_symbol
_atom_site_fract_x
_atom_site_fract_y
_atom_site_fract_z
_atom_site_U_iso_or_equiv
_atom_site_adp_type
_atom_site_occupancy
_atom_site_symmetry_multiplicity
_atom_site_calc_flag
_atom_site_refinement_flags
C12 C 0.0565(6) 0.20799(15) 0.7443(3) 0.0319(8) Uani 1 1 d .
C13 C 0.3482(5) 0.42239(15) 0.6712(3) 0.0270(8) Uani 1 1 d .
C14 C 0.3570(5) 0.50246(15) 0.3914(3) 0.0276(8) Uani 1 1 d .
C16 C 0.0695(5) 0.45729(15) 0.9019(3) 0.0244(7) Uani 1 1 d .
C17 C 0.7037(5) 0.62059(16) 0.7017(3) 0.0345(9) Uani 1 1 d .
H17 H 0.7460 0.5846 0.7461 0.041 Uiso 1 1 calc R
C21 C 0.5348(6) 0.65607(16) 0.7178(3) 0.0329(8) Uani 1 1 d .
C22 C 0.2416(5) 0.37191(16) 1.0885(3) 0.0351(9) Uani 1 1 d .
H22A H 0.2115 0.4142 1.1092 0.042 Uiso 1 1 calc R
H22B H 0.3787 0.3719 1.0691 0.042 Uiso 1 1 calc R
C23 C 0.2756(5) 0.44536(15) 0.5482(3) 0.0272(7) Uani 1 1 d .
C24 C 0.0222(5) 0.45435(15) 0.3615(3) 0.0295(8) Uani 1 1 d .
C25 C 0.2460(5) 0.54537(15) 0.9569(3) 0.0280(8) Uani 1 1 d .
C26 C -0.0746(5) 0.49887(15) 0.9186(3) 0.0290(8) Uani 1 1 d .
H26 H -0.2203 0.4921 0.9089 0.035 Uiso 1 1 calc R
C27 C 0.2266(5) 0.36585(14) 0.8188(3) 0.0255(7) Uani 1 1 d .
H27 H 0.3692 0.3781 0.8660 0.031 Uiso 1 1 calc R
C28 C 0.8086(6) 0.63923(18) 0.6189(3) 0.0383(9) Uani 1 1 d .
C29 C 0.4210(5) 0.48126(15) 0.5052(3) 0.0286(8) Uani 1 1 d .
H29 H 0.5568 0.4903 0.5527 0.034 Uiso 1 1 calc R
C31 C 0.4406(5) 0.58323(15) 0.9864(3) 0.0291(8) Uani 1 1 d .
H31A H 0.5493 0.5615 1.0457 0.035 Uiso 1 1 calc R
H31B H 0.4103 0.6224 1.0206 0.035 Uiso 1 1 calc R
C32 C 0.3757(6) 0.25404(16) 0.8076(3) 0.0370(9) Uani 1 1 d .
H32 H 0.5227 0.2609 0.8306 0.044 Uiso 1 1 calc R
C33 C 0.2192(5) 0.29675(15) 0.8003(3) 0.0281(8) Uani 1 1 d .
C34 C 0.4663(7) 0.70861(16) 0.6474(3) 0.0407(10) Uani 1 1 d .
H34 H 0.3487 0.7318 0.6546 0.049 Uiso 1 1 calc R
C35 C 0.0769(5) 0.43218(16) 0.4752(3) 0.0300(8) Uani 1 1 d .
H35 H -0.0201 0.4083 0.5029 0.036 Uiso 1 1 calc R
C37 C 0.1630(5) 0.49036(15) 0.3166(3) 0.0316(8) Uani 1 1 d .
H37 H 0.1258 0.5053 0.2395 0.038 Uiso 1 1 calc R
C39 C -0.1247(6) 0.16759(18) 0.7015(3) 0.0378(9) Uani 1 1 d .
H39 H -0.0943 0.1256 0.6931 0.045 Uiso 1 1 calc R
C42 C 0.2684(6) 0.19606(16) 0.7726(3) 0.0357(9) Uani 1 1 d .
H42 H 0.3326 0.1574 0.7699 0.043 Uiso 1 1 calc R
C44 C 0.0408(5) 0.55619(16) 0.9545(3) 0.0318(8) Uani 1 1 d .
H44 H -0.0165 0.5936 0.9726 0.038 Uiso 1 1 calc R
C45 C 0.4240(6) 0.64204(15) 0.8119(3) 0.0314(8) Uani 1 1 d .
C47 C 0.2507(7) 0.32881(19) 1.1917(3) 0.0463(10) Uani 1 1 d .
H47A H 0.2890 0.2871 1.1719 0.056 Uiso 1 1 calc R
H47B H 0.3613 0.3432 1.2594 0.056 Uiso 1 1 calc R
C50 C -0.1079(7) 0.3054(2) 1.1238(4) 0.0495(11) Uani 1 1 d .
H50A H -0.2437 0.3037 1.1446 0.059 Uiso 1 1 calc R
H50B H -0.0734 0.2634 1.1036 0.059 Uiso 1 1 calc R
C51 C 0.5794(8) 0.72487(16) 0.5667(3) 0.0467(11) Uani 1 1 d .
C88 C 0.0565(5) 0.38800(14) 0.8794(3) 0.0244(7) Uani 1 1 d .
H88 H -0.0841 0.3793 0.8258 0.029 Uiso 1 1 calc R
C390 C -0.1303(5) 0.34721(17) 1.0182(3) 0.0363(9) Uani 1 1 d .
H39A H -0.2394 0.3307 0.9520 0.044 Uiso 1 1 calc R
H39B H -0.1740 0.3886 1.0360 0.044 Uiso 1 1 calc R
C400 C 0.7527(7) 0.69213(18) 0.5509(3) 0.0459(11) Uani 1 1 d .
H400 H 0.8281 0.7049 0.4973 0.055 Uiso 1 1 calc R
N4 N 0.9899(5) 0.6006(2) 0.6035(3) 0.0490(9) Uani 1 1 d .
N5 N 0.5146(11) 0.78293(17) 0.4968(4) 0.0775(15) Uani 1 1 d .
N9 N 0.5082(5) 0.54090(13) 0.3433(3) 0.0319(7) Uani 1 1 d .
N33 N 0.0744(4) 0.35086(12) 0.9871(2) 0.0277(6) Uani 1 1 d .
N82 N -0.1892(5) 0.44124(14) 0.2836(3) 0.0374(7) Uani 1 1 d .
O1 O 0.2697(3) 0.48352(9) 0.92542(19) 0.0268(5) Uani 1 1 d .
O2 O 0.5258(3) 0.59682(10) 0.8846(2) 0.0302(5) Uani 1 1 d .
O3 O 0.1816(3) 0.39621(10) 0.7048(2) 0.0284(5) Uani 1 1 d .
O5 O 0.0213(3) 0.27083(10) 0.7599(2) 0.0314(6) Uani 1 1 d .
O22 O 1.0300(5) 0.55206(16) 0.6585(3) 0.0608(8) Uani 1 1 d .
O23 O 1.0916(5) 0.62050(17) 0.5355(3) 0.0660(9) Uani 1 1 d .
O24 O 0.3440(9) 0.80632(17) 0.4982(3) 0.1041(17) Uani 1 1 d .
O25 O 0.6412(8) 0.80239(15) 0.4431(3) 0.0945(14) Uani 1 1 d .
O33 O 0.0523(5) 0.32641(12) 1.2219(2) 0.0500(7) Uani 1 1 d .
O44 O -0.3083(4) 0.40770(14) 0.3220(2) 0.0530(8) Uani 1 1 d .
O45 O -0.2376(4) 0.46465(13) 0.1855(2) 0.0471(7) Uani 1 1 d .
O46 O 0.6852(4) 0.55120(12) 0.4077(2) 0.0404(6) Uani 1 1 d .
O47 O 0.4481(4) 0.55821(12) 0.2417(2) 0.0435(6) Uani 1 1 d .
O95 O 0.2661(4) 0.66850(12) 0.8224(2) 0.0437(6) Uani 1 1 d .
O98 O 0.5257(4) 0.42619(12) 0.7323(2) 0.0406(7) Uani 1 1 d .
O191 O -0.3115(4) 0.18189(12) 0.6753(3) 0.0492(7) Uani 1 1 d .

loop_
_atom_site_aniso_label
_atom_site_aniso_U_11
_atom_site_aniso_U_22
_atom_site_aniso_U_33
_atom_site_aniso_U_23
_atom_site_aniso_U_13
_atom_site_aniso_U_12
C12 0.042(2) 0.0173(18) 0.037(2) -0.0024(15) 0.0119(16) -0.0065(14)
C13 0.0327(19) 0.0178(17) 0.033(2) -0.0041(14) 0.0122(16) -0.0020(14)
C14 0.0333(18) 0.0184(17) 0.034(2) -0.0027(14) 0.0132(15) 0.0047(13)
C16 0.0290(18) 0.0210(17) 0.0238(17) 0.0021(13) 0.0082(14) -0.0005(13)
C17 0.043(2) 0.0251(19) 0.034(2) -0.0009(15) 0.0084(16) -0.0071(16)
C21 0.045(2) 0.0226(18) 0.0293(19) -0.0029(15) 0.0063(16) -0.0077(15)
C22 0.041(2) 0.0262(19) 0.036(2) 0.0069(16) 0.0045(16) -0.0026(15)
C23 0.0307(18) 0.0202(17) 0.0311(18) -0.0045(14) 0.0087(15) 0.0011(14)
C24 0.0323(18) 0.0241(18) 0.032(2) -0.0081(15) 0.0072(15) 0.0057(14)
C25 0.041(2) 0.0140(16) 0.0276(18) 0.0022(14) 0.0069(15) -0.0002(14)
C26 0.0323(18) 0.0163(16) 0.039(2) 0.0016(14) 0.0103(15) 0.0001(14)
C27 0.0314(18) 0.0162(17) 0.0281(19) 0.0003(14) 0.0064(14) 0.0000(13)
C28 0.051(2) 0.036(2) 0.029(2) -0.0032(17) 0.0127(17) -0.0149(17)
C29 0.0346(18) 0.0192(17) 0.0322(19) -0.0046(15) 0.0090(15) 0.0016(14)
C31 0.0395(19) 0.0207(17) 0.0290(19) 0.0015(14) 0.0126(15) -0.0010(14)
C32 0.038(2) 0.025(2) 0.047(2) -0.0054(17) 0.0093(17) 0.0036(15)
C33 0.0292(18) 0.0238(18) 0.031(2) -0.0019(15) 0.0076(15) -0.0008(14)
C34 0.067(3) 0.0184(18) 0.030(2) -0.0030(16) 0.0017(19) 0.0003(17)
C35 0.0324(18) 0.0242(18) 0.035(2) -0.0038(15) 0.0124(15) 0.0018(14)
C37 0.049(2) 0.0180(18) 0.0286(18) -0.0044(14) 0.0122(16) 0.0074(15)
C39 0.046(2) 0.0247(19) 0.043(2) -0.0020(17) 0.0128(18) -0.0071(17)
C42 0.045(2) 0.0191(18) 0.041(2) -0.0032(16) 0.0076(17) 0.0047(15)
C44 0.039(2) 0.0217(18) 0.0345(19) 0.0026(15) 0.0091(15) 0.0071(15)
C45 0.043(2) 0.0168(17) 0.032(2) 0.0017(14) 0.0065(16) 0.0002(16)
C47 0.056(3) 0.038(2) 0.039(2) 0.0111(19) 0.0023(19) 0.0015(19)
C50 0.065(3) 0.038(2) 0.047(3) 0.0059(19) 0.018(2) -0.012(2)
C51 0.099(3) 0.0131(19) 0.028(2) 0.0014(15) 0.017(2) -0.0110(19)
C88 0.0294(17) 0.0172(17) 0.0257(18) -0.0016(13) 0.0056(14) -0.0010(13)
C390 0.042(2) 0.031(2) 0.040(2) -0.0057(16) 0.0166(17) -0.0102(16)
C400 0.077(3) 0.034(2) 0.030(2) -0.0087(18) 0.022(2) -0.022(2)
N4 0.045(2) 0.067(3) 0.0384(19) -0.0144(19) 0.0171(16) -0.0153(19)
N5 0.179(5) 0.018(2) 0.042(2) 0.0004(18) 0.038(3) -0.002(3)
N9 0.0439(18) 0.0237(16) 0.0288(17) -0.0026(13) 0.0109(14) 0.0012(13)
N33 0.0367(16) 0.0172(14) 0.0280(16) 0.0034(11) 0.0064(13) -0.0034(12)
N82 0.0385(18) 0.0353(19) 0.038(2) -0.0087(15) 0.0096(15) 0.0061(15)
O1 0.0343(12) 0.0132(11) 0.0331(13) -0.0009(9) 0.0092(10) 0.0008(9)
O2 0.0369(13) 0.0218(12) 0.0334(13) 0.0058(11) 0.0115(10) -0.0001(10)
O3 0.0306(12) 0.0240(12) 0.0306(13) 0.0000(10) 0.0082(10) -0.0011(10)
O5 0.0334(13) 0.0198(12) 0.0410(15) -0.0050(11) 0.0099(11) 0.0001(10)
O22 0.071(2) 0.059(2) 0.0590(19) 0.0031(18) 0.0284(16) 0.0134(17)
O23 0.0559(18) 0.099(3) 0.0487(18) -0.0100(17) 0.0236(15) -0.0257(17)
O24 0.216(5) 0.042(2) 0.070(3) 0.0236(18) 0.066(3) 0.057(3)
O25 0.200(4) 0.0339(19) 0.057(2) 0.0107(16) 0.047(3) -0.036(2)
O33 0.073(2) 0.0403(16) 0.0392(16) 0.0064(13) 0.0193(14) -0.0155(14)
O44 0.0438(15) 0.062(2) 0.0521(18) -0.0061(15) 0.0105(14) -0.0165(15)
O45 0.0498(16) 0.0498(18) 0.0353(16) -0.0050(13) -0.0004(13) 0.0105(13)
O46 0.0445(15) 0.0328(14) 0.0446(15) -0.0016(12) 0.0128(13) -0.0110(12)
O47 0.0579(17) 0.0365(15) 0.0398(16) 0.0037(13) 0.0191(13) -0.0027(12)
O95 0.0567(16) 0.0239(13) 0.0536(17) 0.0065(12) 0.0199(13) 0.0098(12)
O98 0.0345(14) 0.0465(16) 0.0378(15) 0.0009(12) 0.0036(12) -0.0082(12)
O191 0.0424(16) 0.0391(17) 0.067(2) -0.0039(14) 0.0161(14) -0.0061(12)

loop_
_atom_type_symbol
_atom_type_description
_atom_type_scat_dispersion_real
_atom_type_scat_dispersion_imag
_atom_type_scat_source
C C 0.0033 0.0016 'International Tables Vol C Tables 4.2.6.8 and 6.1.1.4'
H H 0.0000 0.0000 'International Tables Vol C Tables 4.2.6.8 and 6.1.1.4'
N N 0.0061 0.0033 'International Tables Vol C Tables 4.2.6.8 and 6.1.1.4'
O O 0.0106 0.0060 'International Tables Vol C Tables 4.2.6.8 and 6.1.1.4'

loop_
_geom_angle_atom_site_label_1
_geom_angle_atom_site_label_2
_geom_angle_atom_site_label_3
_geom_angle
C42 C12 O5 110.1(3)
C42 C12 C39 131.0(3)
O5 C12 C39 118.9(3)
O98 C13 O3 124.6(3)
O98 C13 C23 125.3(3)
O3 C13 C23 110.1(3)
C37 C14 C29 124.3(3)
C37 C14 N9 116.5(3)
C29 C14 N9 119.2(3)
C26 C16 O1 110.8(3)
C26 C16 C88 132.2(3)
O1 C16 C88 116.5(3)
C28 C17 C21 119.1(3)
C17 C21 C34 120.1(4)
C17 C21 C45 122.5(3)
C34 C21 C45 117.3(3)
N33 C22 C47 109.4(3)
C35 C23 C29 119.5(3)
C35 C23 C13 123.2(3)
C29 C23 C13 117.3(3)
C35 C24 C37 121.9(3)
C35 C24 N82 120.3(3)
C37 C24 N82 117.8(3)
C44 C25 O1 109.6(3)
C44 C25 C31 134.1(3)
O1 C25 C31 116.3(3)
C16 C26 C44 106.4(3)
O3 C27 C33 108.7(3)
O3 C27 C88 107.0(2)
C33 C27 C88 112.0(3)
C400 C28 C17 122.8(4)
C400 C28 N4 119.0(4)
C17 C28 N4 118.2(4)
C14 C29 C23 118.0(3)
C25 C31 O2 113.5(3)
C33 C32 C42 105.7(3)
C32 C33 O5 111.5(3)
C32 C33 C27 131.8(3)
O5 C33 C27 116.5(3)
C51 C34 C21 117.7(4)
C24 C35 C23 119.8(3)
C14 C37 C24 116.5(3)
O191 C39 C12 127.4(4)
C12 C42 C32 107.0(3)
C25 C44 C26 107.1(3)
O95 C45 O2 124.4(3)
O95 C45 C21 124.3(3)
O2 C45 C21 111.3(3)
O33 C47 C22 111.8(3)
O33 C50 C390 112.1(3)
C400 C51 C34 123.9(3)
C400 C51 N5 118.3(4)
C34 C51 N5 117.7(4)
N33 C88 C16 113.2(3)
N33 C88 C27 109.0(2)
C16 C88 C27 111.9(3)
N33 C390 C50 109.7(3)
C51 C400 C28 116.2(4)
O22 N4 O23 124.2(4)
O22 N4 C28 118.6(3)
O23 N4 C28 117.2(4)
O24 N5 O25 126.5(4)
O24 N5 C51 117.6(5)
O25 N5 C51 115.9(5)
O47 N9 O46 124.5(3)
O47 N9 C14 117.7(3)
O46 N9 C14 117.8(3)
C22 N33 C390 110.0(3)
C22 N33 C88 114.2(2)
C390 N33 C88 111.6(2)
O45 N82 O44 123.9(3)
O45 N82 C24 118.8(3)
O44 N82 C24 117.3(3)
C16 O1 C25 106.2(2)
C45 O2 C31 115.7(3)
C13 O3 C27 117.9(2)
C33 O5 C12 105.7(3)
C50 O33 C47 109.3(3)

loop_
_geom_bond_atom_site_label_1
_geom_bond_atom_site_label_2
_geom_bond_distance
C12 C42 1.347(5)
C12 O5 1.384(4)
C12 C39 1.437(5)
C13 O98 1.187(4)
C13 O3 1.359(4)
C13 C23 1.481(5)
C14 C37 1.356(5)
C14 C29 1.368(5)
C14 N9 1.495(4)
C16 C26 1.338(4)
C16 O1 1.372(4)
C16 C88 1.505(4)
C17 C28 1.379(5)
C17 C21 1.382(5)
C21 C34 1.397(5)
C21 C45 1.493(5)
C22 N33 1.455(4)
C22 C47 1.510(5)
C23 C35 1.375(5)
C23 C29 1.404(5)
C24 C35 1.373(5)
C24 C37 1.395(5)
C24 N82 1.460(4)
C25 C44 1.339(5)
C25 O1 1.393(4)
C25 C31 1.460(5)
C26 C44 1.441(5)
C27 O3 1.446(4)
C27 C33 1.494(5)
C27 C88 1.531(4)
C28 C400 1.378(6)
C28 N4 1.482(5)
C31 O2 1.468(4)
C32 C33 1.349(5)
C32 C42 1.429(5)
C33 O5 1.362(4)
C34 C51 1.381(6)
C39 O191 1.206(4)
C45 O95 1.200(4)
C45 O2 1.344(4)
C47 O33 1.416(5)
C50 O33 1.407(5)
C50 C390 1.504(5)
C51 C400 1.374(6)
C51 N5 1.488(5)
C88 N33 1.471(4)
C390 N33 1.462(4)
N4 O22 1.215(5)
N4 O23 1.232(4)
N5 O24 1.215(6)
N5 O25 1.226(6)
N9 O47 1.210(4)
N9 O46 1.216(4)
N82 O45 1.218(4)
N82 O44 1.221(4)
